data_2205834
loop_
_publ_author_name
'Ma, Shan-Shan '
'Zhang, Ming-Jie '
'Yuan, Dong-Yan '
'Qi, Zhao-Bin '

_publ_section_title
;
 1-Morpholinomethyl-2-naphthol
;
_journal_issue 5
_journal_name_full 'Acta Crystallographica Section E'
_journal_page_first o1370
_journal_page_last o1371
_journal_paper_doi 10.1107/S1600536805011384
_journal_volume 61
_journal_year 2005
_chemical_formula_iupac 'C15 H17 N O2'
_chemical_formula_moiety 'C15 H17 N O2'
_chemical_formula_sum 'C15 H17 N O2'
_chemical_formula_weight 243.30
_chemical_melting_point 388
_chemical_name_systematic
;
1-Morpholinomethyl-2-naphthol
;
_space_group_IT_number 14
_symmetry_cell_setting monoclinic
_symmetry_space_group_name_Hall '-P 2ybc'
_symmetry_space_group_name_H-M 'P 1 21/c 1'
_atom_sites_solution_hydrogens geom
_atom_sites_solution_primary direct
_atom_sites_solution_secondary difmap
_cell_angle_alpha 90.00
_cell_angle_beta 91.120(4)
_cell_angle_gamma 90.00
_cell_formula_units_Z 4
_cell_length_a 22.162(6)
_cell_length_b 5.8941(17)
_cell_length_c 9.743(3)
_cell_measurement_reflns_used 1509
_cell_measurement_temperature 293(2)
_cell_measurement_theta_max 22.92
_cell_measurement_theta_min 2.76
_cell_volume 1272.4(6)
_computing_cell_refinement SMART
_computing_data_collection 'SMART (Bruker, 1997)'
_computing_data_reduction 'SMART and/or SAINT (Bruker, 1997)'
_computing_molecular_graphics 'SHELXTL (Bruker, 1997)'
_computing_publication_material SHELXTL
_computing_structure_refinement 'SHELXL97 (Sheldrick, 1997)'
_computing_structure_solution 'SHELXS97 (Sheldrick, 1997)'
_diffrn_ambient_temperature 293(2)
_diffrn_measured_fraction_theta_full 0.991
_diffrn_measured_fraction_theta_max 0.991
_diffrn_measurement_device_type 'Bruker SMART CCD area-detector'
_diffrn_measurement_method '\f and \w scans'
_diffrn_radiation_monochromator graphite
_diffrn_radiation_source 'fine-focus sealed tube'
_diffrn_radiation_type MoK\a
_diffrn_radiation_wavelength 0.71073
_diffrn_reflns_av_R_equivalents 0.0257
_diffrn_reflns_av_sigmaI/netI 0.0481
_diffrn_reflns_limit_h_max 29
_diffrn_reflns_limit_h_min -24
_diffrn_reflns_limit_k_max 7
_diffrn_reflns_limit_k_min -7
_diffrn_reflns_limit_l_max 12
_diffrn_reflns_limit_l_min -9
_diffrn_reflns_number 7978
_diffrn_reflns_theta_full 27.95
_diffrn_reflns_theta_max 27.95
_diffrn_reflns_theta_min 2.76
_diffrn_standards_decay_% 0
_diffrn_standards_interval_count 0
_diffrn_standards_interval_time 0
_diffrn_standards_number 0
_exptl_absorpt_coefficient_mu 0.084
_exptl_absorpt_correction_T_max 0.982
_exptl_absorpt_correction_T_min 0.978
_exptl_absorpt_correction_type multi-scan
_exptl_absorpt_process_details '(SADABS; Sheldrick, 1996)'
_exptl_crystal_colour colourless
_exptl_crystal_density_diffrn 1.270
_exptl_crystal_density_method 'not measured'
_exptl_crystal_description block
_exptl_crystal_F_000 520
_exptl_crystal_size_max 0.26
_exptl_crystal_size_mid 0.24
_exptl_crystal_size_min 0.22
_refine_diff_density_max 0.188
_refine_diff_density_min -0.152
_refine_ls_extinction_method none
_refine_ls_goodness_of_fit_ref 1.077
_refine_ls_hydrogen_treatment mixed
_refine_ls_matrix_type full
_refine_ls_number_parameters 167
_refine_ls_number_reflns 3052
_refine_ls_number_restraints 1
_refine_ls_restrained_S_all 1.078
_refine_ls_R_factor_all 0.0778
_refine_ls_R_factor_gt 0.0456
_refine_ls_shift/su_max 0.001
_refine_ls_shift/su_mean 0.000
_refine_ls_structure_factor_coef Fsqd
_refine_ls_weighting_details 'calc w=1/[\s^2^(Fo^2^)+(0.047P)^2^+0.1845P] where P=(Fo^2^+2Fc^2^)/3'
_refine_ls_weighting_scheme calc
_refine_ls_wR_factor_gt 0.1189
_refine_ls_wR_factor_ref 0.1318
_reflns_number_gt 1908
_reflns_number_total 3052
_reflns_threshold_expression I>2\s(I)
_cod_data_source_file ww6372.cif
_cod_data_source_block I
_cod_depositor_comments
;
The following automatic conversions were performed:
'_symmetry_cell_setting' value 'Monoclinic' changed to 'monoclinic'
according to '/home/saulius/struct/CIF-dictionaries/cif_core.dic'
dictionary named 'cif_core.dic' version 2.4.1 from 2010-06-29.

Automatic conversion script
Id: cif_fix_enum 1527 2010-12-29 10:47:43Z saulius 

The following automatic conversions were performed:

'_symmetry_cell_setting' value 'Monoclinic' changed to 'monoclinic'
according to /home/saulius/struct/CIF-dictionaries/cif_core.dic
dictionary named 'cif_core.dic' version 2.4.1 from 2010-06-29.

Automatic conversion script
Id: cif_fix_values 1715 2011-07-08 13:25:40Z adriana 
;
_cod_original_cell_volume 1272.5(6)
_cod_original_sg_symbol_H-M 'P 21/c'
_cod_database_code 2205834
_cod_database_fobs_code 2205834

loop_
_symmetry_equiv_pos_as_xyz
'x, y, z'
'-x, y+1/2, -z+1/2'
'-x, -y, -z'
'x, -y-1/2, z-1/2'

loop_
_atom_site_label
_atom_site_fract_x
_atom_site_fract_y
_atom_site_fract_z
_atom_site_U_iso_or_equiv
_atom_site_adp_type
_atom_site_calc_flag
_atom_site_refinement_flags
_atom_site_occupancy
_atom_site_type_symbol
N1 0.34428(5) 0.6766(2) 0.41978(12) 0.0390(3) Uani d . 1 N
O1 0.31060(5) 0.3988(2) 0.61056(12) 0.0588(3) Uani d D 1 O
H1 0.3316(8) 0.496(3) 0.5649(18) 0.079(7) Uiso d D 1 H
O2 0.45996(5) 0.6207(2) 0.30210(14) 0.0690(4) Uani d . 1 O
C1 0.23684(7) 0.5785(2) 0.46180(15) 0.0414(3) Uani d . 1 C
C2 0.25363(7) 0.4140(3) 0.55596(15) 0.0456(4) Uani d . 1 C
C3 0.21193(8) 0.2517(3) 0.60067(18) 0.0575(4) Uani d . 1 C
H3 0.2241 0.1422 0.6641 0.069 Uiso calc R 1 H
C4 0.15450(8) 0.2530(3) 0.55275(19) 0.0613(5) Uani d . 1 C
H4 0.1277 0.1434 0.5832 0.074 Uiso calc R 1 H
C5 0.13429(7) 0.4173(3) 0.45740(17) 0.0523(4) Uani d . 1 C
C6 0.17602(7) 0.5838(3) 0.41225(15) 0.0441(4) Uani d . 1 C
C7 0.15384(7) 0.7494(3) 0.31923(18) 0.0570(4) Uani d . 1 C
H7 0.1798 0.8611 0.2878 0.068 Uiso calc R 1 H
C8 0.09514(8) 0.7486(4) 0.2746(2) 0.0716(6) Uani d . 1 C
H8 0.0818 0.8597 0.2134 0.086 Uiso calc R 1 H
C9 0.05502(9) 0.5846(4) 0.3191(2) 0.0789(6) Uani d . 1 C
H9 0.0151 0.5860 0.2880 0.095 Uiso calc R 1 H
C10 0.07437(8) 0.4229(4) 0.4078(2) 0.0701(6) Uani d . 1 C
H10 0.0474 0.3127 0.4367 0.084 Uiso calc R 1 H
C11 0.28129(7) 0.7560(3) 0.41663(17) 0.0477(4) Uani d . 1 C
H11A 0.2707 0.8034 0.3239 0.057 Uiso calc R 1 H
H11B 0.2780 0.8875 0.4759 0.057 Uiso calc R 1 H
C12 0.35504(7) 0.5130(3) 0.30967(16) 0.0480(4) Uani d . 1 C
H12A 0.3464 0.5831 0.2214 0.058 Uiso calc R 1 H
H12B 0.3284 0.3837 0.3194 0.058 Uiso calc R 1 H
C13 0.41922(8) 0.4359(3) 0.3161(2) 0.0622(5) Uani d . 1 C
H13A 0.4271 0.3607 0.4032 0.075 Uiso calc R 1 H
H13B 0.4259 0.3269 0.2434 0.075 Uiso calc R 1 H
C14 0.45005(7) 0.7817(3) 0.40741(19) 0.0590(5) Uani d . 1 C
H14A 0.4772 0.9090 0.3960 0.071 Uiso calc R 1 H
H14B 0.4591 0.7126 0.4958 0.071 Uiso calc R 1 H
C15 0.38623(7) 0.8662(3) 0.40550(16) 0.0458(4) Uani d . 1 C
H15A 0.3809 0.9727 0.4802 0.055 Uiso calc R 1 H
H15B 0.3778 0.9450 0.3198 0.055 Uiso calc R 1 H

loop_
_atom_site_aniso_label
_atom_site_aniso_U_11
_atom_site_aniso_U_22
_atom_site_aniso_U_33
_atom_site_aniso_U_12
_atom_site_aniso_U_13
_atom_site_aniso_U_23
N1 0.0414(7) 0.0349(6) 0.0406(7) -0.0026(5) 0.0020(5) -0.0025(5)
O1 0.0617(8) 0.0656(8) 0.0490(7) -0.0017(6) -0.0039(5) 0.0176(6)
O2 0.0572(8) 0.0531(7) 0.0978(10) -0.0103(6) 0.0292(7) -0.0125(7)
C1 0.0467(8) 0.0386(8) 0.0394(8) 0.0009(6) 0.0093(6) -0.0007(6)
C2 0.0529(9) 0.0448(9) 0.0393(8) 0.0009(7) 0.0064(7) 0.0009(7)
C3 0.0688(12) 0.0498(10) 0.0543(10) 0.0005(8) 0.0155(8) 0.0134(8)
C4 0.0639(11) 0.0529(10) 0.0678(11) -0.0109(8) 0.0222(9) 0.0068(9)
C5 0.0489(10) 0.0523(10) 0.0562(10) -0.0036(7) 0.0151(7) -0.0041(8)
C6 0.0439(8) 0.0441(8) 0.0448(8) 0.0026(7) 0.0114(6) -0.0026(7)
C7 0.0464(9) 0.0605(11) 0.0643(11) 0.0059(8) 0.0083(8) 0.0100(9)
C8 0.0507(11) 0.0848(14) 0.0795(13) 0.0115(10) 0.0017(9) 0.0154(11)
C9 0.0434(10) 0.1024(17) 0.0909(15) 0.0004(11) 0.0009(10) 0.0040(14)
C10 0.0510(11) 0.0769(14) 0.0829(14) -0.0123(9) 0.0140(10) -0.0021(11)
C11 0.0466(9) 0.0406(8) 0.0561(9) 0.0018(7) 0.0057(7) 0.0051(7)
C12 0.0542(10) 0.0435(8) 0.0464(9) -0.0072(7) 0.0051(7) -0.0091(7)
C13 0.0544(10) 0.0449(9) 0.0881(14) -0.0060(8) 0.0209(9) -0.0114(9)
C14 0.0504(10) 0.0559(10) 0.0707(12) -0.0141(8) 0.0026(8) -0.0018(9)
C15 0.0537(9) 0.0387(8) 0.0451(9) -0.0069(7) 0.0034(7) -0.0031(7)

loop_
_atom_type_symbol
_atom_type_description
_atom_type_scat_dispersion_real
_atom_type_scat_dispersion_imag
_atom_type_scat_source
C C 0.0033 0.0016
; International Tables
Vol. C, Tables 4.2.6.8 and 6.1.1.4
;
H H 0.0000 0.0000
; International Tables
Vol. C, Tables 4.2.6.8 and 6.1.1.4
;
N N 0.0061 0.0033
; International Tables
Vol. C, Tables 4.2.6.8 and 6.1.1.4
;
O O 0.0106 0.0060
; International Tables
Vol. C, Tables 4.2.6.8 and 6.1.1.4
;

loop_
_geom_angle_atom_site_label_1
_geom_angle_atom_site_label_2
_geom_angle_atom_site_label_3
_geom_angle
C15 N1 C12 108.67(12)
C15 N1 C11 111.07(12)
C12 N1 C11 111.21(11)
C2 O1 H1 105.0(14)
C14 O2 C13 109.58(13)
C2 C1 C6 118.82(14)
C2 C1 C11 120.77(14)
C6 C1 C11 120.35(13)
O1 C2 C1 122.74(14)
O1 C2 C3 116.36(14)
C1 C2 C3 120.90(15)
C4 C3 C2 120.76(16)
C4 C3 H3 119.6
C2 C3 H3 119.6
C3 C4 C5 121.22(15)
C3 C4 H4 119.4
C5 C4 H4 119.4
C10 C5 C4 121.95(16)
C10 C5 C6 119.54(16)
C4 C5 C6 118.50(15)
C7 C6 C1 123.22(14)
C7 C6 C5 117.00(15)
C1 C6 C5 119.78(14)
C8 C7 C6 121.32(17)
C8 C7 H7 119.3
C6 C7 H7 119.3
C7 C8 C9 121.05(18)
C7 C8 H8 119.5
C9 C8 H8 119.5
C10 C9 C8 119.57(18)
C10 C9 H9 120.2
C8 C9 H9 120.2
C9 C10 C5 121.53(18)
C9 C10 H10 119.2
C5 C10 H10 119.2
N1 C11 C1 113.45(12)
N1 C11 H11A 108.9
C1 C11 H11A 108.9
N1 C11 H11B 108.9
C1 C11 H11B 108.9
H11A C11 H11B 107.7
N1 C12 C13 109.75(13)
N1 C12 H12A 109.7
C13 C12 H12A 109.7
N1 C12 H12B 109.7
C13 C12 H12B 109.7
H12A C12 H12B 108.2
O2 C13 C12 111.62(14)
O2 C13 H13A 109.3
C12 C13 H13A 109.3
O2 C13 H13B 109.3
C12 C13 H13B 109.3
H13A C13 H13B 108.0
O2 C14 C15 111.89(13)
O2 C14 H14A 109.2
C15 C14 H14A 109.2
O2 C14 H14B 109.2
C15 C14 H14B 109.2
H14A C14 H14B 107.9
N1 C15 C14 110.26(13)
N1 C15 H15A 109.6
C14 C15 H15A 109.6
N1 C15 H15B 109.6
C14 C15 H15B 109.6
H15A C15 H15B 108.1

loop_
_geom_bond_atom_site_label_1
_geom_bond_atom_site_label_2
_geom_bond_distance
_geom_bond_publ_flag
N1 C15 1.462(2) yes
N1 C12 1.465(2) yes
N1 C11 1.472(2) yes
O1 C2 1.364(2) yes
O1 H1 0.867(9) ?
O2 C14 1.418(2) ?
O2 C13 1.4231(19) ?
C1 C2 1.381(2) ?
C1 C6 1.423(2) ?
C1 C11 1.509(2) ?
C2 C3 1.405(2) ?
C3 C4 1.347(2) ?
C3 H3 0.9300 ?
C4 C5 1.409(2) ?
C4 H4 0.9300 ?
C5 C10 1.404(2) ?
C5 C6 1.424(2) ?
C6 C7 1.414(2) ?
C7 C8 1.363(2) ?
C7 H7 0.93 ?
C8 C9 1.389(3) ?
C8 H8 0.93 ?
C9 C10 1.351(3) ?
C9 H9 0.93 ?
C10 H10 0.93 ?
C11 H11A 0.97 ?
C11 H11B 0.97 ?
C12 C13 1.493(2) ?
C12 H12A 0.97 ?
C12 H12B 0.97 ?
C13 H13A 0.97 ?
C13 H13B 0.97 ?
C14 C15 1.499(2) ?
C14 H14A 0.97 ?
C14 H14B 0.97 ?
C15 H15A 0.97 ?
C15 H15B 0.97 ?

loop_
_geom_hbond_atom_site_label_D
_geom_hbond_atom_site_label_H
_geom_hbond_atom_site_label_A
_geom_hbond_distance_DH
_geom_hbond_distance_HA
_geom_hbond_distance_DA
_geom_hbond_angle_DHA
_geom_hbond_publ_flag
O1 H1 N1 0.867(9) 1.800(10) 2.597(2) 153(2) yes

loop_
_geom_torsion_atom_site_label_1
_geom_torsion_atom_site_label_2
_geom_torsion_atom_site_label_3
_geom_torsion_atom_site_label_4
_geom_torsion
C6 C1 C2 O1 -178.85(13)
C11 C1 C2 O1 -1.5(2)
C6 C1 C2 C3 1.1(2)
C11 C1 C2 C3 178.48(14)
O1 C2 C3 C4 179.90(15)
C1 C2 C3 C4 -0.1(3)
C2 C3 C4 C5 -0.5(3)
C3 C4 C5 C10 -179.13(17)
C3 C4 C5 C6 -0.1(3)
C2 C1 C6 C7 177.92(14)
C11 C1 C6 C7 0.6(2)
C2 C1 C6 C5 -1.6(2)
C11 C1 C6 C5 -179.01(13)
C10 C5 C6 C7 0.6(2)
C4 C5 C6 C7 -178.46(15)
C10 C5 C6 C1 -179.79(15)
C4 C5 C6 C1 1.1(2)
C1 C6 C7 C8 -179.81(16)
C5 C6 C7 C8 -0.2(2)
C6 C7 C8 C9 0.0(3)
C7 C8 C9 C10 -0.1(3)
C8 C9 C10 C5 0.5(3)
C4 C5 C10 C9 178.28(18)
C6 C5 C10 C9 -0.8(3)
C15 N1 C11 C1 -167.23(12)
C12 N1 C11 C1 71.60(16)
C2 C1 C11 N1 29.8(2)
C6 C1 C11 N1 -152.85(13)
C15 N1 C12 C13 57.55(16)
C11 N1 C12 C13 -179.89(13)
C14 O2 C13 C12 58.5(2)
N1 C12 C13 O2 -59.43(19)
C13 O2 C14 C15 -57.53(19)
C12 N1 C15 C14 -56.74(16)
C11 N1 C15 C14 -179.39(12)
O2 C14 C15 N1 57.80(17)

loop_
_cod_related_entry_id
_cod_related_entry_database
_cod_related_entry_code
1 ChemSpider 31189
